data_2017887
loop_
_publ_author_name
'Smith, Graham'
'Wermuth, Urs D.'

_publ_section_title
;
 Anhydrous 1:1 proton-transfer compounds of isonipecotamide with picric
 acid and 3,5-dinitrosalicylic acid: 4-carbamoylpiperidinium
 2,4,6-trinitrophenolate and two polymorphs of 4-carbamoylpiperidinium
 2-carboxy-4,6-dinitrophenolate
;
_journal_coeditor_code FG3206
_journal_issue 12
_journal_name_full 'Acta Crystallographica Section C'
_journal_page_first o609
_journal_page_last o613
_journal_paper_doi 10.1107/S010827011004672X
_journal_volume 66
_journal_year 2010
_chemical_formula_iupac 'C6 H13 N2 O +, C6 H2 N3 O7 -'
_chemical_formula_moiety 'C6 H13 N2 O +, C6 H2 N3 O7 -'
_chemical_formula_sum 'C12 H15 N5 O8'
_chemical_formula_weight 357.29
_chemical_melting_point 452
_chemical_name_common 'isonipocotamide picrate'
_chemical_name_systematic
;
4-carbamoylpiperidinium 2,4,6-trinitrophenolate
;
_space_group_IT_number 14
_symmetry_cell_setting monoclinic
_symmetry_space_group_name_Hall '-P 2ybc'
_symmetry_space_group_name_H-M 'P 1 21/c 1'
_atom_sites_solution_hydrogens geom
_atom_sites_solution_primary direct
_atom_sites_solution_secondary difmap
_audit_creation_method SHELXL97
_cell_angle_alpha 90.00
_cell_angle_beta 100.752(13)
_cell_angle_gamma 90.00
_cell_formula_units_Z 4
_cell_length_a 13.4426(11)
_cell_length_b 13.7495(13)
_cell_length_c 8.3662(15)
_cell_measurement_reflns_used 3090
_cell_measurement_temperature 200(2)
_cell_measurement_theta_max 28.81
_cell_measurement_theta_min 2.88
_cell_volume 1519.2(3)
_computing_cell_refinement '<i>CrysAlis PRO</i> (Oxford Diffraction, 2009)'
_computing_data_collection '<i>CrysAlis PRO</i> (Oxford Diffraction, 2009)'
_computing_data_reduction 'CrysAlis PRO?'
_computing_molecular_graphics '<i>PLATON</i> (Spek, 2009)'
_computing_publication_material '<i>PLATON</i> (Spek, 2009)'
_computing_structure_refinement '<i>SHELXL97</i> (Sheldrick, 2008)'
_computing_structure_solution '<i>SHELXS97</i> (Sheldrick, 2008)'
_diffrn_ambient_temperature 200(2)
_diffrn_detector_area_resol_mean 16.0774
_diffrn_measured_fraction_theta_full 0.999
_diffrn_measured_fraction_theta_max 0.999
_diffrn_measurement_device_type 'Oxford Diffraction Gemini-S Ultra CCD-detector diffractometer'
_diffrn_measurement_method '\w scans'
_diffrn_radiation_monochromator graphite
_diffrn_radiation_source 'Enhance (Mo) X-ray source'
_diffrn_radiation_type MoK\a
_diffrn_radiation_wavelength 0.71073
_diffrn_reflns_av_R_equivalents 0.0335
_diffrn_reflns_av_sigmaI/netI 0.0319
_diffrn_reflns_limit_h_max 16
_diffrn_reflns_limit_h_min -12
_diffrn_reflns_limit_k_max 16
_diffrn_reflns_limit_k_min -15
_diffrn_reflns_limit_l_max 10
_diffrn_reflns_limit_l_min -10
_diffrn_reflns_number 10181
_diffrn_reflns_theta_full 26.0
_diffrn_reflns_theta_max 26.0
_diffrn_reflns_theta_min 2.89
_diffrn_standards_number 0
_exptl_absorpt_coefficient_mu 0.133
_exptl_absorpt_correction_T_max 0.981
_exptl_absorpt_correction_T_min 0.950
_exptl_absorpt_correction_type multi-scan
_exptl_absorpt_process_details '(<i>CrysAlis PRO</i>; Oxford Diffraction, 2009)'
_exptl_crystal_colour yellow
_exptl_crystal_density_diffrn 1.562
_exptl_crystal_density_method 'not measured'
_exptl_crystal_description prism
_exptl_crystal_F_000 744
_exptl_crystal_size_max 0.25
_exptl_crystal_size_mid 0.20
_exptl_crystal_size_min 0.15
_refine_diff_density_max 0.264
_refine_diff_density_min -0.279
_refine_ls_extinction_method none
_refine_ls_goodness_of_fit_ref 0.933
_refine_ls_hydrogen_treatment mixed
_refine_ls_matrix_type full
_refine_ls_number_parameters 238
_refine_ls_number_reflns 3422
_refine_ls_number_restraints 0
_refine_ls_restrained_S_all 0.933
_refine_ls_R_factor_all 0.0530
_refine_ls_R_factor_gt 0.0359
_refine_ls_shift/su_max 0.001
_refine_ls_shift/su_mean 0.000
_refine_ls_structure_factor_coef Fsqd
_refine_ls_weighting_details 'calc w=1/[\s^2^(Fo^2^)+(0.0765P)^2^] where P=(Fo^2^+2Fc^2^)/3'
_refine_ls_weighting_scheme calc
_refine_ls_wR_factor_gt 0.1011
_refine_ls_wR_factor_ref 0.1070
_reflns_number_gt 2279
_reflns_number_total 2994
_reflns_threshold_expression I>2\s(I)
_cod_data_source_file fg3206.cif
_cod_data_source_block I
_cod_original_sg_symbol_H-M 'P 21/c'
_cod_database_code 2017887
_cod_database_fobs_code 2017887

loop_
_symmetry_equiv_pos_as_xyz
'x, y, z'
'-x, y+1/2, -z+1/2'
'-x, -y, -z'
'x, -y+1/2, z+1/2'

loop_
_atom_site_aniso_label
_atom_site_aniso_U_11
_atom_site_aniso_U_22
_atom_site_aniso_U_33
_atom_site_aniso_U_12
_atom_site_aniso_U_13
_atom_site_aniso_U_23
O41A 0.0285(6) 0.0316(6) 0.0246(6) 0.0003(5) 0.0118(5) -0.0026(5)
N1A 0.0228(7) 0.0261(7) 0.0316(8) -0.0025(6) 0.0117(6) 0.0006(6)
N41A 0.0291(7) 0.0333(8) 0.0313(8) -0.0088(6) 0.0141(7) -0.0070(6)
C2A 0.0209(8) 0.0319(9) 0.0293(9) 0.0012(7) 0.0045(7) 0.0022(7)
C3A 0.0223(8) 0.0308(9) 0.0233(8) 0.0000(6) 0.0047(7) 0.0024(7)
C4A 0.0222(8) 0.0234(8) 0.0207(8) -0.0003(6) 0.0082(6) -0.0014(6)
C5A 0.0232(8) 0.0316(9) 0.0229(8) -0.0034(7) 0.0031(7) 0.0034(7)
C6A 0.0284(9) 0.0348(9) 0.0238(8) -0.0043(7) 0.0048(7) 0.0053(7)
C41A 0.0224(8) 0.0225(7) 0.0219(8) 0.0022(6) 0.0061(6) 0.0033(6)
O1 0.0234(6) 0.0373(7) 0.0415(7) -0.0023(5) 0.0133(5) 0.0051(5)
O21 0.0421(8) 0.0604(10) 0.0551(10) -0.0176(7) -0.0073(7) -0.0047(7)
O22 0.0400(8) 0.0741(10) 0.0504(9) 0.0066(7) -0.0010(7) 0.0275(8)
O41 0.0316(7) 0.0863(11) 0.0356(8) -0.0006(7) 0.0177(6) 0.0039(7)
O42 0.0243(6) 0.0549(8) 0.0410(8) -0.0084(5) 0.0028(6) 0.0005(6)
O61 0.0457(8) 0.0594(9) 0.0269(7) -0.0170(6) 0.0072(6) -0.0069(6)
O62 0.0535(9) 0.0866(11) 0.0366(8) -0.0385(8) 0.0163(7) 0.0014(8)
N2 0.0250(8) 0.0412(9) 0.0347(9) 0.0031(7) 0.0033(6) -0.0010(7)
N4 0.0244(7) 0.0333(8) 0.0324(8) 0.0003(6) 0.0106(6) 0.0009(6)
N6 0.0354(8) 0.0317(8) 0.0265(8) -0.0055(6) 0.0099(7) -0.0013(6)
C1 0.0249(8) 0.0173(7) 0.0303(9) -0.0009(6) 0.0105(7) 0.0002(6)
C2 0.0234(8) 0.0228(8) 0.0276(9) 0.0007(6) 0.0031(7) -0.0011(6)
C3 0.0278(8) 0.0232(8) 0.0246(8) 0.0016(6) 0.0087(7) -0.0006(6)
C4 0.0210(8) 0.0230(7) 0.0278(9) 0.0006(6) 0.0079(7) -0.0003(6)
C5 0.0238(8) 0.0217(8) 0.0255(9) -0.0010(6) 0.0038(7) -0.0005(6)
C6 0.0302(8) 0.0213(8) 0.0246(8) -0.0021(6) 0.0094(7) -0.0006(6)

loop_
_atom_site_type_symbol
_atom_site_label
_atom_site_fract_x
_atom_site_fract_y
_atom_site_fract_z
_atom_site_U_iso_or_equiv
_atom_site_thermal_displace_type
_atom_site_calc_flag
_atom_site_refinement_flags
_atom_site_occupancy
O O41A -0.06810(9) 0.34764(8) 0.56686(13) 0.0274(3) Uani . . 1.000
N N1A 0.18005(10) 0.49429(10) 0.32222(18) 0.0260(4) Uani . . 1.000
N N41A -0.10370(12) 0.23181(10) 0.37156(19) 0.0301(4) Uani . . 1.000
C C2A 0.21777(12) 0.41247(12) 0.4365(2) 0.0274(5) Uani . . 1.000
C C3A 0.13100(11) 0.36829(12) 0.50578(19) 0.0254(5) Uani . . 1.000
C C4A 0.04262(11) 0.33613(11) 0.37166(18) 0.0216(5) Uani . . 1.000
C C5A 0.00917(11) 0.42038(12) 0.2511(2) 0.0261(5) Uani . . 1.000
C C6A 0.09878(12) 0.46169(12) 0.1850(2) 0.0290(5) Uani . . 1.000
C C41A -0.04822(11) 0.30525(11) 0.44474(18) 0.0220(4) Uani . . 1.000
O O1 0.28293(8) 0.59470(8) 0.11898(15) 0.0331(4) Uani . . 1.000
O O21 0.25094(10) 0.55147(11) -0.21660(18) 0.0546(5) Uani . . 1.000
O O22 0.31332(10) 0.68092(12) -0.30871(19) 0.0561(5) Uani . . 1.000
O O41 0.68551(10) 0.66623(11) -0.13490(17) 0.0497(5) Uani . . 1.000
O O42 0.74513(9) 0.66687(9) 0.12388(16) 0.0405(4) Uani . . 1.000
O O61 0.52197(10) 0.64070(10) 0.49982(15) 0.0439(5) Uani . . 1.000
O O62 0.38267(11) 0.56120(12) 0.43166(17) 0.0579(5) Uani . . 1.000
N N2 0.31372(11) 0.61673(11) -0.20480(18) 0.0339(5) Uani . . 1.000
N N4 0.67462(11) 0.65838(10) 0.00737(18) 0.0294(4) Uani . . 1.000
N N6 0.45444(11) 0.60545(10) 0.39560(17) 0.0307(5) Uani . . 1.000
C C1 0.37218(11) 0.60584(10) 0.0979(2) 0.0235(5) Uani . . 1.000
C C2 0.39689(12) 0.61842(11) -0.0630(2) 0.0248(5) Uani . . 1.000
C C3 0.49200(12) 0.63475(11) -0.0946(2) 0.0247(5) Uani . . 1.000
C C4 0.57333(12) 0.63959(10) 0.0369(2) 0.0235(5) Uani . . 1.000
C C5 0.55838(12) 0.63183(11) 0.19544(19) 0.0238(5) Uani . . 1.000
C C6 0.46230(12) 0.61382(11) 0.22471(19) 0.0248(5) Uani . . 1.000
H H4A 0.06500 0.28000 0.31120 0.0260 Uiso calc R 1.000
H H11A 0.2335(13) 0.5220(13) 0.281(2) 0.0310 Uiso . . 1.000
H H12A 0.1553(14) 0.5433(13) 0.377(2) 0.0310 Uiso . . 1.000
H H21A 0.27020 0.43720 0.52640 0.0330 Uiso calc R 1.000
H H22A 0.24900 0.36180 0.37780 0.0330 Uiso calc R 1.000
H H31A 0.10610 0.41670 0.57660 0.0300 Uiso calc R 1.000
H H32A 0.15640 0.31140 0.57380 0.0300 Uiso calc R 1.000
H H43A -0.0917(14) 0.2098(14) 0.280(2) 0.0360 Uiso . . 1.000
H H44A -0.1644(14) 0.2184(13) 0.400(2) 0.0360 Uiso . . 1.000
H H51A -0.04260 0.39640 0.15960 0.0310 Uiso calc R 1.000
H H52A -0.02190 0.47260 0.30700 0.0310 Uiso calc R 1.000
H H61A 0.12610 0.41130 0.12040 0.0350 Uiso calc R 1.000
H H62A 0.07600 0.51750 0.11250 0.0350 Uiso calc R 1.000
H H3 0.50250 0.64260 -0.20310 0.0300 Uiso calc R 1.000
H H5 0.61380 0.63880 0.28360 0.0290 Uiso calc R 1.000

loop_
_atom_type_symbol
_atom_type_description
_atom_type_scat_dispersion_real
_atom_type_scat_dispersion_imag
_atom_type_scat_source
C C 0.0033 0.0016 'International Tables Vol C Tables 4.2.6.8 and 6.1.1.4'
H H 0.0000 0.0000 'International Tables Vol C Tables 4.2.6.8 and 6.1.1.4'
O O 0.0106 0.0060 'International Tables Vol C Tables 4.2.6.8 and 6.1.1.4'
N N 0.0061 0.0033 'International Tables Vol C Tables 4.2.6.8 and 6.1.1.4'

loop_
_geom_angle_atom_site_label_1
_geom_angle_atom_site_label_2
_geom_angle_atom_site_label_3
_geom_angle_site_symmetry_1
_geom_angle_site_symmetry_2
_geom_angle_site_symmetry_3
_geom_angle
_geom_angle_publ_flag
C2A N1A C6A . . . 112.03(13) no
H11A N1A H12A . . . 105.2(16) no
C2A N1A H12A . . . 110.2(11) no
C6A N1A H11A . . . 109.9(10) no
C2A N1A H11A . . . 110.4(11) no
C6A N1A H12A . . . 108.9(11) no
C41A N41A H44A . . . 119.0(11) no
H43A N41A H44A . . . 119.0(16) no
C41A N41A H43A . . . 119.3(13) no
O22 N2 C2 . . . 117.27(14) no
O21 N2 O22 . . . 123.62(16) no
O21 N2 C2 . . . 119.07(14) no
O41 N4 C4 . . . 117.70(14) no
O42 N4 C4 . . . 119.33(14) no
O41 N4 O42 . . . 122.97(15) no
O62 N6 C6 . . . 119.03(14) no
O61 N6 C6 . . . 118.91(14) no
O61 N6 O62 . . . 122.02(15) no
N1A C2A C3A . . . 110.46(13) no
C2A C3A C4A . . . 112.28(13) no
C3A C4A C41A . . . 110.78(12) no
C5A C4A C41A . . . 108.24(12) no
C3A C4A C5A . . . 110.56(13) no
C4A C5A C6A . . . 111.23(13) no
N1A C6A C5A . . . 110.23(13) no
O41A C41A N41A . . . 122.85(15) no
O41A C41A C4A . . . 120.55(14) no
N41A C41A C4A . . . 116.60(14) no
C3A C2A H21A . . . 110.00 no
C3A C2A H22A . . . 110.00 no
H21A C2A H22A . . . 108.00 no
N1A C2A H22A . . . 110.00 no
N1A C2A H21A . . . 110.00 no
C4A C3A H31A . . . 109.00 no
C2A C3A H31A . . . 109.00 no
C2A C3A H32A . . . 109.00 no
H31A C3A H32A . . . 108.00 no
C4A C3A H32A . . . 109.00 no
C3A C4A H4A . . . 109.00 no
C5A C4A H4A . . . 109.00 no
C41A C4A H4A . . . 109.00 no
C4A C5A H51A . . . 109.00 no
C4A C5A H52A . . . 109.00 no
H51A C5A H52A . . . 108.00 no
C6A C5A H52A . . . 109.00 no
C6A C5A H51A . . . 109.00 no
N1A C6A H62A . . . 110.00 no
N1A C6A H61A . . . 110.00 no
H61A C6A H62A . . . 108.00 no
C5A C6A H61A . . . 110.00 no
C5A C6A H62A . . . 110.00 no
O1 C1 C2 . . . 122.27(15) no
O1 C1 C6 . . . 126.42(15) no
C2 C1 C6 . . . 111.22(13) no
N2 C2 C1 . . . 118.28(14) no
N2 C2 C3 . . . 116.28(14) no
C1 C2 C3 . . . 125.41(15) no
C2 C3 C4 . . . 118.40(15) no
N4 C4 C3 . . . 119.63(15) no
N4 C4 C5 . . . 119.08(15) no
C3 C4 C5 . . . 121.21(15) no
C4 C5 C6 . . . 119.48(15) no
N6 C6 C1 . . . 120.35(14) no
N6 C6 C5 . . . 115.43(14) no
C1 C6 C5 . . . 124.20(14) no
C2 C3 H3 . . . 121.00 no
C4 C3 H3 . . . 121.00 no
C4 C5 H5 . . . 120.00 no
C6 C5 H5 . . . 120.00 no

loop_
_geom_bond_atom_site_label_1
_geom_bond_atom_site_label_2
_geom_bond_site_symmetry_1
_geom_bond_site_symmetry_2
_geom_bond_distance
_geom_bond_publ_flag
O41A C41A . . 1.2477(19) no
O1 C1 . . 1.2542(19) no
O21 N2 . . 1.223(2) no
O22 N2 . . 1.238(2) no
O41 N4 . . 1.231(2) no
O42 N4 . . 1.232(2) no
O61 N6 . . 1.235(2) no
O62 N6 . . 1.225(2) no
N1A C2A . . 1.502(2) no
N1A C6A . . 1.498(2) no
N41A C41A . . 1.334(2) no
N1A H12A . . 0.912(18) no
N1A H11A . . 0.934(18) no
N41A H43A . . 0.866(17) no
N41A H44A . . 0.910(19) no
N2 C2 . . 1.471(2) no
N4 C4 . . 1.452(2) no
N6 C6 . . 1.458(2) no
C2A C3A . . 1.522(2) no
C3A C4A . . 1.539(2) no
C4A C5A . . 1.547(2) no
C4A C41A . . 1.524(2) no
C5A C6A . . 1.526(2) no
C2A H21A . . 0.9900 no
C2A H22A . . 0.9900 no
C3A H32A . . 0.9900 no
C3A H31A . . 0.9900 no
C4A H4A . . 1.0000 no
C5A H51A . . 0.9900 no
C5A H52A . . 0.9900 no
C6A H61A . . 0.9900 no
C6A H62A . . 0.9900 no
C1 C2 . . 1.456(2) no
C1 C6 . . 1.458(2) no
C2 C3 . . 1.372(2) no
C3 C4 . . 1.401(2) no
C4 C5 . . 1.382(2) no
C5 C6 . . 1.381(2) no
C3 H3 . . 0.9500 no
C5 H5 . . 0.9500 no

loop_
_geom_hbond_atom_site_label_D
_geom_hbond_atom_site_label_H
_geom_hbond_atom_site_label_A
_geom_hbond_site_symmetry_A
_geom_hbond_distance_DH
_geom_hbond_distance_HA
_geom_hbond_distance_DA
_geom_hbond_angle_DHA
_geom_hbond_publ_flag
N1A H11A O1 . 0.934(18) 1.901(17) 2.7545(19) 150.8(15) yes
N1A H11A O62 . 0.934(18) 2.227(17) 2.859(2) 124.3(13) yes
N1A H12A O41A 3_566 0.912(18) 2.012(18) 2.8932(19) 162.0(16) yes
N41A H43A O41A 4_554 0.866(17) 2.029(17) 2.894(2) 177(2) yes
N41A H44A O1 2_545 0.910(19) 2.316(19) 3.072(2) 140.3(15) yes
N41A H44A O22 3_565 0.910(19) 2.437(19) 3.017(2) 121.8(14) yes
C3 H3 O61 1_554 0.95 2.55 3.492(2) 172 no
C2A H21A O62 . 0.99 2.50 3.022(2) 112 no
C2A H22A O41 3_665 0.99 2.39 3.233(2) 142 no

loop_
_geom_torsion_atom_site_label_1
_geom_torsion_atom_site_label_2
_geom_torsion_atom_site_label_3
_geom_torsion_atom_site_label_4
_geom_torsion_site_symmetry_1
_geom_torsion_site_symmetry_2
_geom_torsion_site_symmetry_3
_geom_torsion_site_symmetry_4
_geom_torsion
_geom_torsion_publ_flag
C6A N1A C2A C3A . . . . -58.04(17) no
C2A N1A C6A C5A . . . . 59.34(17) no
O21 N2 C2 C1 . . . . -47.9(2) no
O21 N2 C2 C3 . . . . 133.90(16) no
O22 N2 C2 C1 . . . . 134.13(16) no
O22 N2 C2 C3 . . . . -44.1(2) no
O42 N4 C4 C3 . . . . 176.78(14) no
O42 N4 C4 C5 . . . . 0.1(2) no
O41 N4 C4 C5 . . . . -179.05(15) no
O41 N4 C4 C3 . . . . -2.4(2) no
O61 N6 C6 C5 . . . . 20.3(2) no
O62 N6 C6 C1 . . . . 24.0(2) no
O61 N6 C6 C1 . . . . -158.11(14) no
O62 N6 C6 C5 . . . . -157.57(16) no
N1A C2A C3A C4A . . . . 54.42(17) no
C2A C3A C4A C5A . . . . -52.28(17) no
C2A C3A C4A C41A . . . . -172.27(13) no
C5A C4A C41A N41A . . . . 93.90(16) no
C41A C4A C5A C6A . . . . 174.60(13) no
C5A C4A C41A O41A . . . . -86.10(17) no
C3A C4A C5A C6A . . . . 53.09(17) no
C3A C4A C41A O41A . . . . 35.27(19) no
C3A C4A C41A N41A . . . . -144.72(14) no
C4A C5A C6A N1A . . . . -56.52(17) no
O1 C1 C2 N2 . . . . -0.7(2) no
O1 C1 C2 C3 . . . . 177.28(15) no
C6 C1 C2 N2 . . . . -177.39(13) no
C6 C1 C2 C3 . . . . 0.6(2) no
O1 C1 C6 N6 . . . . 2.3(2) no
O1 C1 C6 C5 . . . . -175.98(15) no
C2 C1 C6 N6 . . . . 178.77(13) no
C2 C1 C6 C5 . . . . 0.5(2) no
N2 C2 C3 C4 . . . . 178.33(13) no
C1 C2 C3 C4 . . . . 0.3(2) no
C2 C3 C4 N4 . . . . -178.99(14) no
C2 C3 C4 C5 . . . . -2.4(2) no
N4 C4 C5 C6 . . . . -179.91(14) no
C3 C4 C5 C6 . . . . 3.5(2) no
C4 C5 C6 N6 . . . . 179.13(13) no
C4 C5 C6 C1 . . . . -2.5(2) no
